data_7208307
loop_
_publ_author_name
'Yang, Zaiwen'
'Huang, Xiaojuan'
'Zhao, Qilong'
'Li, Shaoguang'
'Wu, Biao'

_publ_section_title
;
 Hydrogen-bonded 1D nanotubes and 2D layers of group 12 metal complexes
 with a pyridylurea ligand
;
_journal_issue 17
_journal_name_full CrystEngComm
_journal_page_first 5446
_journal_paper_doi 10.1039/c2ce25453k
_journal_volume 14
_journal_year 2012
_chemical_formula_sum 'C32 H28 Cl2 N6 O3 Zn'
_chemical_formula_weight 680.87
_chemical_name_systematic
;
?
;
_space_group_IT_number 19
_symmetry_cell_setting orthorhombic
_symmetry_space_group_name_Hall 'P 2ac 2ab'
_symmetry_space_group_name_H-M 'P 21 21 21'
_atom_sites_solution_hydrogens geom
_atom_sites_solution_primary direct
_atom_sites_solution_secondary difmap
_audit_creation_method SHELXL-97
_cell_angle_alpha 90.00
_cell_angle_beta 90.00
_cell_angle_gamma 90.00
_cell_formula_units_Z 4
_cell_length_a 7.143(3)
_cell_length_b 14.458(6)
_cell_length_c 29.544(13)
_cell_measurement_temperature 293(2)
_cell_volume 3051(2)
_computing_cell_refinement 'Bruker SMART'
_computing_data_collection 'Bruker SMART APEX II'
_computing_data_reduction 'Bruker SAINT'
_computing_structure_refinement 'SHELXL-97 (Sheldrick, 1997)'
_computing_structure_solution 'SHELXS-97 (Sheldrick, 1990)'
_diffrn_ambient_temperature 293(2)
_diffrn_measured_fraction_theta_full 0.992
_diffrn_measured_fraction_theta_max 0.992
_diffrn_measurement_device_type 'Bruker APEX II area detector'
_diffrn_measurement_method '\w scans'
_diffrn_radiation_monochromator graphite
_diffrn_radiation_source 'fine-focus sealed tube'
_diffrn_radiation_type MoK\a
_diffrn_radiation_wavelength 0.71073
_diffrn_reflns_av_R_equivalents 0.0686
_diffrn_reflns_av_sigmaI/netI 0.0746
_diffrn_reflns_limit_h_max 8
_diffrn_reflns_limit_h_min -4
_diffrn_reflns_limit_k_max 17
_diffrn_reflns_limit_k_min -17
_diffrn_reflns_limit_l_max 35
_diffrn_reflns_limit_l_min -35
_diffrn_reflns_number 16042
_diffrn_reflns_theta_full 25.64
_diffrn_reflns_theta_max 25.64
_diffrn_reflns_theta_min 1.57
_exptl_absorpt_coefficient_mu 1.025
_exptl_absorpt_correction_T_max 0.7985
_exptl_absorpt_correction_T_min 0.7285
_exptl_absorpt_correction_type multi-scan
_exptl_absorpt_process_details SADABS
_exptl_crystal_colour colorless
_exptl_crystal_density_diffrn 1.482
_exptl_crystal_density_method 'not measured'
_exptl_crystal_description block
_exptl_crystal_F_000 1400
_exptl_crystal_size_max 0.33
_exptl_crystal_size_mid 0.27
_exptl_crystal_size_min 0.23
_refine_diff_density_max 0.525
_refine_diff_density_min -0.239
_refine_diff_density_rms 0.060
_refine_ls_abs_structure_details 'Flack H D (1983), Acta Cryst. A39, 876-881'
_refine_ls_abs_structure_Flack -0.007(16)
_refine_ls_extinction_method none
_refine_ls_goodness_of_fit_ref 1.006
_refine_ls_hydrogen_treatment mixed
_refine_ls_matrix_type full
_refine_ls_number_parameters 403
_refine_ls_number_reflns 5709
_refine_ls_number_restraints 2
_refine_ls_restrained_S_all 1.006
_refine_ls_R_factor_all 0.0825
_refine_ls_R_factor_gt 0.0517
_refine_ls_shift/su_max 0.001
_refine_ls_shift/su_mean 0.000
_refine_ls_structure_factor_coef Fsqd
_refine_ls_weighting_details 'calc w=1/[\s^2^(Fo^2^)+(0.0532P)^2^+0.0000P] where P=(Fo^2^+2Fc^2^)/3'
_refine_ls_weighting_scheme calc
_refine_ls_wR_factor_gt 0.1056
_refine_ls_wR_factor_ref 0.1174
_reflns_number_gt 4036
_reflns_number_total 5709
_reflns_threshold_expression >2sigma(I)
_cod_data_source_file c2ce25453k.txt
_cod_data_source_block ZnCl2
_cod_depositor_comments
;
The following automatic conversions were performed:

'_symmetry_cell_setting' value 'Orthorhombic' changed to
'orthorhombic' according to
/home/saulius/struct/CIF-dictionaries/cif_core.dic dictionary named
'cif_core.dic' version 2.4.1 from
2010-06-29.

'_exptl_absorpt_correction_type' value 'Multi-scan'
changed to 'multi-scan' according to
/home/saulius/struct/CIF-dictionaries/cif_core.dic dictionary named
'cif_core.dic' version 2.4.1 from 2010-06-29.

Automatic conversion script
Id: cif_fix_values 1891 2012-01-12 08:04:46Z andrius 
;
_cod_original_sg_symbol_H-M P2(1)2(1)2(1)
_cod_database_code 7208307

loop_
_symmetry_equiv_pos_as_xyz
'x, y, z'
'-x+1/2, -y, z+1/2'
'-x, y+1/2, -z+1/2'
'x+1/2, -y+1/2, -z'

loop_
_atom_site_label
_atom_site_type_symbol
_atom_site_fract_x
_atom_site_fract_y
_atom_site_fract_z
_atom_site_U_iso_or_equiv
_atom_site_adp_type
_atom_site_occupancy
_atom_site_symmetry_multiplicity
_atom_site_calc_flag
_atom_site_refinement_flags
Zn Zn 0.68389(8) 1.12455(4) 0.846784(18) 0.05104(17) Uani 1 1 d .
Cl1 Cl 0.8661(2) 1.24693(9) 0.84594(6) 0.0784(4) Uani 1 1 d .
Cl2 Cl 0.3901(2) 1.14694(10) 0.82208(5) 0.0680(4) Uani 1 1 d .
N1 N 0.7817(6) 1.0266(2) 0.80340(12) 0.0451(9) Uani 1 1 d .
N2 N 0.6145(8) 0.8084(3) 0.75782(13) 0.0692(14) Uani 1 1 d .
H2A H 0.6197 0.7831 0.7315 0.083 Uiso 1 1 calc R
N3 N 0.4093(9) 0.6957(3) 0.77631(15) 0.098(2) Uani 1 1 d .
H3B H 0.4402 0.6709 0.7509 0.117 Uiso 1 1 calc R
N4 N 0.6729(6) 1.0724(3) 0.91077(12) 0.0555(10) Uani 1 1 d .
N5 N 0.5928(6) 0.8576(2) 0.97014(12) 0.0497(10) Uani 1 1 d .
H5B H 0.5467 0.8288 0.9472 0.060 Uiso 1 1 calc R
N6 N 0.5841(6) 0.7162(3) 1.00293(13) 0.0532(11) Uani 1 1 d .
H6A H 0.5501 0.6993 0.9763 0.064 Uiso 1 1 calc R
O1 O 0.4760(8) 0.8042(3) 0.82649(13) 0.1004(17) Uani 1 1 d .
O2 O 0.6710(6) 0.8413(2) 1.04407(11) 0.0675(10) Uani 1 1 d .
O3 O 0.4818(6) 0.7154(3) 0.90689(12) 0.0751(12) Uani 1 1 d D
C1 C 0.6753(8) 0.9547(3) 0.79343(15) 0.0509(12) Uani 1 1 d .
H1A H 0.5561 0.9523 0.8060 0.061 Uiso 1 1 calc R
C2 C 0.7283(8) 0.8839(3) 0.76599(14) 0.0527(13) Uani 1 1 d .
C3 C 0.9048(9) 0.8901(4) 0.74601(16) 0.0651(15) Uani 1 1 d .
H3A H 0.9469 0.8438 0.7267 0.078 Uiso 1 1 calc R
C4 C 1.0138(9) 0.9642(4) 0.75517(18) 0.0666(16) Uani 1 1 d .
H4A H 1.1305 0.9699 0.7415 0.080 Uiso 1 1 calc R
C5 C 0.9523(7) 1.0315(3) 0.78481(17) 0.0552(14) Uani 1 1 d .
H5A H 1.0304 1.0808 0.7920 0.066 Uiso 1 1 calc R
C6 C 0.4933(9) 0.7711(4) 0.78916(18) 0.0690(16) Uani 1 1 d .
C7 C 0.2628(11) 0.6517(4) 0.80405(19) 0.0772(18) Uani 1 1 d .
C8 C 0.0942(12) 0.6913(4) 0.8112(2) 0.0764(18) Uani 1 1 d .
H8A H 0.0719 0.7485 0.7979 0.092 Uiso 1 1 calc R
C9 C -0.0493(11) 0.6524(6) 0.8372(3) 0.095(2) Uani 1 1 d .
H9A H -0.1641 0.6817 0.8411 0.114 Uiso 1 1 calc R
C10 C -0.0087(11) 0.5662(6) 0.8570(2) 0.095(2) Uani 1 1 d .
H10A H -0.0980 0.5366 0.8747 0.114 Uiso 1 1 calc R
C11 C 0.2106(15) 0.4393(5) 0.8683(2) 0.108(3) Uani 1 1 d .
H11A H 0.1213 0.4105 0.8864 0.129 Uiso 1 1 calc R
C12 C 0.3725(19) 0.3957(6) 0.8619(3) 0.132(4) Uani 1 1 d .
H12A H 0.3948 0.3370 0.8736 0.158 Uiso 1 1 calc R
C13 C 0.5027(12) 0.4413(6) 0.8374(3) 0.096(2) Uani 1 1 d .
H13A H 0.6183 0.4125 0.8342 0.115 Uiso 1 1 calc R
C14 C 0.4832(9) 0.5227(4) 0.8174(2) 0.0745(17) Uani 1 1 d .
H14A H 0.5794 0.5489 0.8005 0.089 Uiso 1 1 calc R
C15 C 0.3023(9) 0.5693(4) 0.82308(16) 0.0618(14) Uani 1 1 d .
C16 C 0.1660(8) 0.5251(3) 0.84996(17) 0.0578(12) Uani 1 1 d .
C17 C 0.6362(7) 0.9850(3) 0.92088(15) 0.0478(12) Uani 1 1 d .
H17A H 0.6107 0.9445 0.8972 0.057 Uiso 1 1 calc R
C18 C 0.6334(7) 0.9506(3) 0.96433(15) 0.0526(13) Uani 1 1 d .
C19 C 0.6710(10) 1.0114(3) 0.99912(17) 0.0749(18) Uani 1 1 d .
H19A H 0.6687 0.9918 1.0291 0.090 Uiso 1 1 calc R
C20 C 0.7118(12) 1.1011(4) 0.9884(2) 0.103(3) Uani 1 1 d .
H20A H 0.7411 1.1429 1.0113 0.124 Uiso 1 1 calc R
C21 C 0.7097(10) 1.1298(4) 0.94429(17) 0.090(2) Uani 1 1 d .
H21A H 0.7349 1.1915 0.9377 0.108 Uiso 1 1 calc R
C22 C 0.6190(7) 0.8067(3) 1.00899(16) 0.0495(12) Uani 1 1 d .
C23 C 0.5976(7) 0.6466(3) 1.03581(16) 0.0509(12) Uani 1 1 d .
C24 C 0.5693(8) 0.6649(4) 1.08119(17) 0.0595(14) Uani 1 1 d .
H24A H 0.5387 0.7245 1.0904 0.071 Uiso 1 1 calc R
C25 C 0.5863(9) 0.5944(4) 1.11336(17) 0.0686(16) Uani 1 1 d .
H25A H 0.5698 0.6079 1.1439 0.082 Uiso 1 1 calc R
C26 C 0.6261(8) 0.5079(4) 1.10067(17) 0.0654(15) Uani 1 1 d .
H26A H 0.6371 0.4620 1.1225 0.078 Uiso 1 1 calc R
C27 C 0.6918(11) 0.3948(4) 1.0417(2) 0.097(2) Uani 1 1 d .
H27A H 0.7039 0.3489 1.0636 0.116 Uiso 1 1 calc R
C28 C 0.7135(13) 0.3729(4) 0.9979(2) 0.122(3) Uani 1 1 d .
H28A H 0.7377 0.3119 0.9897 0.147 Uiso 1 1 calc R
C29 C 0.7000(11) 0.4405(4) 0.9647(2) 0.101(2) Uani 1 1 d .
H29A H 0.7170 0.4248 0.9344 0.121 Uiso 1 1 calc R
C30 C 0.6622(10) 0.5296(4) 0.97620(18) 0.0769(17) Uani 1 1 d .
H30A H 0.6530 0.5743 0.9537 0.092 Uiso 1 1 calc R
C31 C 0.6366(8) 0.5550(3) 1.02187(15) 0.0539(13) Uani 1 1 d .
C32 C 0.6514(8) 0.4856(3) 1.05529(17) 0.0616(14) Uani 1 1 d .
H3C H 0.379(5) 0.696(4) 0.9174(19) 0.080 Uiso 1 1 d D
H3D H 0.479(9) 0.740(4) 0.8814(11) 0.080 Uiso 1 1 d D

loop_
_atom_site_aniso_label
_atom_site_aniso_U_11
_atom_site_aniso_U_22
_atom_site_aniso_U_33
_atom_site_aniso_U_23
_atom_site_aniso_U_13
_atom_site_aniso_U_12
Zn 0.0665(4) 0.0415(3) 0.0451(3) 0.0073(3) 0.0020(3) -0.0015(3)
Cl1 0.0859(11) 0.0551(7) 0.0942(10) 0.0062(8) 0.0054(9) -0.0198(7)
Cl2 0.0578(9) 0.0733(9) 0.0729(9) 0.0256(7) 0.0027(7) 0.0002(7)
N1 0.047(3) 0.047(2) 0.041(2) 0.0085(17) -0.0001(18) -0.0007(19)
N2 0.124(4) 0.046(2) 0.037(2) -0.0035(19) 0.014(3) -0.019(3)
N3 0.181(6) 0.069(3) 0.043(3) -0.011(2) 0.013(3) -0.059(4)
N4 0.076(3) 0.046(2) 0.045(2) 0.0022(18) -0.001(2) 0.004(2)
N5 0.075(3) 0.038(2) 0.036(2) 0.0043(17) 0.0000(19) 0.0015(19)
N6 0.082(3) 0.044(2) 0.033(2) 0.0039(18) -0.011(2) -0.008(2)
O1 0.171(5) 0.094(3) 0.036(2) -0.013(2) 0.020(2) -0.062(3)
O2 0.113(3) 0.0504(18) 0.0394(19) 0.0042(15) -0.015(2) -0.004(2)
O3 0.095(3) 0.093(3) 0.038(2) 0.002(2) 0.001(2) -0.016(3)
C1 0.057(3) 0.048(3) 0.047(3) 0.010(2) 0.002(3) 0.003(3)
C2 0.080(4) 0.045(3) 0.033(2) 0.008(2) 0.001(2) 0.007(3)
C3 0.103(5) 0.050(3) 0.043(3) 0.010(3) 0.015(3) 0.019(3)
C4 0.079(4) 0.070(4) 0.051(3) 0.013(3) 0.020(3) 0.021(3)
C5 0.058(4) 0.057(3) 0.050(3) 0.021(3) 0.001(3) 0.001(3)
C6 0.112(5) 0.053(3) 0.041(3) 0.004(3) 0.000(3) -0.014(3)
C7 0.109(6) 0.067(4) 0.055(3) -0.023(3) -0.015(3) -0.007(4)
C8 0.108(6) 0.056(4) 0.066(4) -0.013(3) -0.025(4) 0.015(4)
C9 0.078(5) 0.108(6) 0.100(6) -0.041(5) -0.017(4) 0.012(4)
C10 0.096(6) 0.128(6) 0.062(4) -0.031(4) -0.004(4) -0.034(5)
C11 0.171(9) 0.082(5) 0.070(4) 0.003(4) -0.029(5) -0.023(6)
C12 0.220(13) 0.072(6) 0.105(7) -0.008(5) -0.063(7) 0.002(7)
C13 0.106(6) 0.076(5) 0.106(6) -0.011(4) -0.032(5) 0.008(4)
C14 0.078(5) 0.076(4) 0.069(4) -0.021(3) -0.006(3) -0.001(4)
C15 0.087(4) 0.051(3) 0.047(3) -0.008(2) -0.013(3) -0.007(3)
C16 0.073(4) 0.054(3) 0.046(3) -0.009(3) -0.004(3) -0.011(3)
C17 0.065(4) 0.037(2) 0.042(3) 0.000(2) 0.002(2) 0.001(2)
C18 0.074(4) 0.045(3) 0.039(3) 0.006(2) 0.001(2) 0.008(2)
C19 0.137(6) 0.047(3) 0.041(3) -0.001(2) 0.005(3) 0.018(3)
C20 0.212(8) 0.041(3) 0.056(3) -0.010(3) 0.004(5) 0.001(4)
C21 0.181(7) 0.039(3) 0.050(3) -0.005(3) -0.002(4) 0.008(4)
C22 0.062(3) 0.047(3) 0.040(3) 0.007(2) -0.005(2) 0.003(2)
C23 0.064(3) 0.046(3) 0.043(3) 0.007(2) -0.007(2) -0.011(2)
C24 0.085(4) 0.051(3) 0.043(3) 0.005(2) 0.002(3) -0.011(3)
C25 0.095(4) 0.072(4) 0.039(3) 0.010(3) -0.008(3) -0.016(3)
C26 0.078(4) 0.067(4) 0.051(3) 0.022(3) -0.008(3) 0.001(3)
C27 0.155(7) 0.053(4) 0.083(4) 0.015(3) 0.002(5) 0.015(4)
C28 0.233(9) 0.045(3) 0.088(5) 0.003(4) 0.031(6) 0.023(5)
C29 0.177(8) 0.062(4) 0.064(4) -0.013(3) 0.016(5) 0.017(4)
C30 0.125(5) 0.055(3) 0.051(3) 0.004(2) 0.003(3) -0.008(4)
C31 0.078(4) 0.044(3) 0.040(3) 0.006(2) -0.003(3) -0.001(2)
C32 0.075(4) 0.051(3) 0.058(3) 0.011(2) -0.002(3) 0.001(3)

loop_
_atom_type_symbol
_atom_type_description
_atom_type_scat_dispersion_real
_atom_type_scat_dispersion_imag
_atom_type_scat_source
C C 0.0033 0.0016 'International Tables Vol C Tables 4.2.6.8 and 6.1.1.4'
H H 0.0000 0.0000 'International Tables Vol C Tables 4.2.6.8 and 6.1.1.4'
N N 0.0061 0.0033 'International Tables Vol C Tables 4.2.6.8 and 6.1.1.4'
O O 0.0106 0.0060 'International Tables Vol C Tables 4.2.6.8 and 6.1.1.4'
Cl Cl 0.1484 0.1585 'International Tables Vol C Tables 4.2.6.8 and 6.1.1.4'
Zn Zn 0.2839 1.4301 'International Tables Vol C Tables 4.2.6.8 and 6.1.1.4'

loop_
_geom_angle_atom_site_label_1
_geom_angle_atom_site_label_2
_geom_angle_atom_site_label_3
_geom_angle
N1 Zn N4 109.90(15)
N1 Zn Cl1 110.48(12)
N4 Zn Cl1 109.37(13)
N1 Zn Cl2 102.52(12)
N4 Zn Cl2 108.61(14)
Cl1 Zn Cl2 115.72(6)
C1 N1 C5 118.3(4)
C1 N1 Zn 119.4(3)
C5 N1 Zn 122.3(3)
C6 N2 C2 124.2(4)
C6 N2 H2A 117.9
C2 N2 H2A 117.9
C6 N3 C7 121.8(5)
C6 N3 H3B 119.1
C7 N3 H3B 119.1
C21 N4 C17 118.1(4)
C21 N4 Zn 117.1(3)
C17 N4 Zn 124.8(3)
C22 N5 C18 126.4(4)
C22 N5 H5B 116.8
C18 N5 H5B 116.8
C22 N6 C23 126.4(4)
C22 N6 H6A 116.8
C23 N6 H6A 116.8
H3C O3 H3D 117(6)
N1 C1 C2 124.4(5)
N1 C1 H1A 117.8
C2 C1 H1A 117.8
C1 C2 N2 122.4(5)
C1 C2 C3 117.1(5)
N2 C2 C3 120.5(5)
C4 C3 C2 119.1(5)
C4 C3 H3A 120.4
C2 C3 H3A 120.4
C3 C4 C5 120.1(6)
C3 C4 H4A 119.9
C5 C4 H4A 119.9
N1 C5 C4 120.9(5)
N1 C5 H5A 119.6
C4 C5 H5A 119.6
O1 C6 N3 123.5(6)
O1 C6 N2 121.5(5)
N3 C6 N2 114.9(5)
C15 C7 C8 119.8(7)
C15 C7 N3 117.7(7)
C8 C7 N3 122.5(6)
C7 C8 C9 124.7(6)
C7 C8 H8A 117.6
C9 C8 H8A 117.6
C8 C9 C10 115.6(7)
C8 C9 H9A 122.2
C10 C9 H9A 122.2
C16 C10 C9 120.0(7)
C16 C10 H10A 120.0
C9 C10 H10A 120.0
C12 C11 C16 124.4(9)
C12 C11 H11A 117.8
C16 C11 H11A 117.8
C11 C12 C13 116.3(9)
C11 C12 H12A 121.8
C13 C12 H12A 121.8
C14 C13 C12 127.0(9)
C14 C13 H13A 116.5
C12 C13 H13A 116.5
C13 C14 C15 116.7(7)
C13 C14 H14A 121.6
C15 C14 H14A 121.6
C7 C15 C16 119.4(6)
C7 C15 C14 122.9(6)
C16 C15 C14 117.7(5)
C11 C16 C10 121.7(7)
C11 C16 C15 117.8(7)
C10 C16 C15 120.5(6)
N4 C17 C18 123.9(4)
N4 C17 H17A 118.1
C18 C17 H17A 118.1
C17 C18 C19 117.6(4)
C17 C18 N5 117.9(4)
C19 C18 N5 124.5(4)
C20 C19 C18 118.3(5)
C20 C19 H19A 120.8
C18 C19 H19A 120.8
C19 C20 C21 120.4(5)
C19 C20 H20A 119.8
C21 C20 H20A 119.8
N4 C21 C20 121.8(5)
N4 C21 H21A 119.1
C20 C21 H21A 119.1
O2 C22 N6 125.0(4)
O2 C22 N5 122.4(4)
N6 C22 N5 112.6(4)
C24 C23 N6 121.6(4)
C24 C23 C31 119.4(4)
N6 C23 C31 118.9(4)
C23 C24 C25 120.5(5)
C23 C24 H24A 119.8
C25 C24 H24A 119.8
C26 C25 C24 120.6(5)
C26 C25 H25A 119.7
C24 C25 H25A 119.7
C25 C26 C32 121.1(5)
C25 C26 H26A 119.5
C32 C26 H26A 119.5
C28 C27 C32 121.4(6)
C28 C27 H27A 119.3
C32 C27 H27A 119.3
C27 C28 C29 120.5(6)
C27 C28 H28A 119.8
C29 C28 H28A 119.8
C30 C29 C28 120.3(6)
C30 C29 H29A 119.9
C28 C29 H29A 119.9
C29 C30 C31 120.8(5)
C29 C30 H30A 119.6
C31 C30 H30A 119.6
C30 C31 C32 118.3(5)
C30 C31 C23 123.3(4)
C32 C31 C23 118.5(4)
C26 C32 C27 121.3(5)
C26 C32 C31 119.9(5)
C27 C32 C31 118.8(5)

loop_
_geom_bond_atom_site_label_1
_geom_bond_atom_site_label_2
_geom_bond_distance
Zn N1 2.034(4)
Zn N4 2.037(4)
Zn Cl1 2.1969(15)
Zn Cl2 2.2451(18)
N1 C1 1.321(6)
N1 C5 1.338(6)
N2 C6 1.378(7)
N2 C2 1.383(6)
N2 H2A 0.8600
N3 C6 1.300(7)
N3 C7 1.474(9)
N3 H3B 0.8600
N4 C21 1.319(6)
N4 C17 1.325(6)
N5 C22 1.376(5)
N5 C18 1.387(6)
N5 H5B 0.8600
N6 C22 1.344(6)
N6 C23 1.402(5)
N6 H6A 0.8600
O1 C6 1.209(6)
O2 C22 1.209(5)
O3 H3C 0.85(2)
O3 H3D 0.83(2)
C1 C2 1.359(6)
C1 H1A 0.9300
C2 C3 1.395(7)
C3 C4 1.352(8)
C3 H3A 0.9300
C4 C5 1.380(7)
C4 H4A 0.9300
C5 H5A 0.9300
C7 C15 1.347(8)
C7 C8 1.350(9)
C8 C9 1.398(10)
C8 H8A 0.9300
C9 C10 1.407(10)
C9 H9A 0.9300
C10 C16 1.398(9)
C10 H10A 0.9300
C11 C12 1.331(12)
C11 C16 1.391(9)
C11 H11A 0.9300
C12 C13 1.350(12)
C12 H12A 0.9300
C13 C14 1.323(9)
C13 H13A 0.9300
C14 C15 1.467(8)
C14 H14A 0.9300
C15 C16 1.410(8)
C17 C18 1.377(6)
C17 H17A 0.9300
C18 C19 1.378(7)
C19 C20 1.367(7)
C19 H19A 0.9300
C20 C21 1.369(7)
C20 H20A 0.9300
C21 H21A 0.9300
C23 C24 1.381(7)
C23 C31 1.414(7)
C24 C25 1.399(7)
C24 H24A 0.9300
C25 C26 1.336(8)
C25 H25A 0.9300
C26 C32 1.391(7)
C26 H26A 0.9300
C27 C28 1.342(9)
C27 C32 1.402(7)
C27 H27A 0.9300
C28 C29 1.389(9)
C28 H28A 0.9300
C29 C30 1.359(8)
C29 H29A 0.9300
C30 C31 1.411(7)
C30 H30A 0.9300
C31 C32 1.413(6)

loop_
_geom_hbond_atom_site_label_D
_geom_hbond_atom_site_label_H
_geom_hbond_atom_site_label_A
_geom_hbond_distance_DH
_geom_hbond_distance_HA
_geom_hbond_distance_DA
_geom_hbond_angle_DHA
_geom_hbond_site_symmetry_A
N5 H5B O3 0.86 2.08 2.889(6) 156.5 .
N6 H6A O3 0.86 2.12 2.930(5) 156.9 .
O3 H3D O1 0.83(2) 1.87(2) 2.701(6) 175(6) .
O3 H3C O2 0.85(2) 1.95(3) 2.775(6) 166(6) 4_467
C1 H1A O1 0.93 2.30 2.777(6) 111.6 .
C19 H19A O2 0.93 2.22 2.795(6) 119.2 .
C24 H24A O2 0.93 2.37 2.870(6) 113.4 .
N2 H2A Cl2 0.86 2.53 3.320(4) 153.7 3_646
N3 H3B Cl2 0.86 2.50 3.317(5) 159.2 3_646

loop_
_geom_torsion_atom_site_label_1
_geom_torsion_atom_site_label_2
_geom_torsion_atom_site_label_3
_geom_torsion_atom_site_label_4
_geom_torsion
N4 Zn N1 C1 70.5(3)
Cl1 Zn N1 C1 -168.7(3)
Cl2 Zn N1 C1 -44.9(3)
N4 Zn N1 C5 -108.6(3)
Cl1 Zn N1 C5 12.2(4)
Cl2 Zn N1 C5 136.1(3)
N1 Zn N4 C21 145.3(4)
Cl1 Zn N4 C21 23.9(5)
Cl2 Zn N4 C21 -103.3(5)
N1 Zn N4 C17 -33.0(5)
Cl1 Zn N4 C17 -154.4(4)
Cl2 Zn N4 C17 78.4(4)
C5 N1 C1 C2 1.1(6)
Zn N1 C1 C2 -178.0(3)
N1 C1 C2 N2 177.6(4)
N1 C1 C2 C3 -2.3(7)
C6 N2 C2 C1 -33.7(8)
C6 N2 C2 C3 146.2(5)
C1 C2 C3 C4 0.8(7)
N2 C2 C3 C4 -179.1(5)
C2 C3 C4 C5 1.6(8)
C1 N1 C5 C4 1.5(6)
Zn N1 C5 C4 -179.4(4)
C3 C4 C5 N1 -2.9(8)
C7 N3 C6 O1 9.5(11)
C7 N3 C6 N2 -174.4(6)
C2 N2 C6 O1 1.5(9)
C2 N2 C6 N3 -174.7(5)
C6 N3 C7 C15 -111.6(7)
C6 N3 C7 C8 67.6(9)
C15 C7 C8 C9 -0.8(9)
N3 C7 C8 C9 180.0(5)
C7 C8 C9 C10 0.6(9)
C8 C9 C10 C16 -0.1(9)
C16 C11 C12 C13 3.1(12)
C11 C12 C13 C14 -3.5(13)
C12 C13 C14 C15 1.3(11)
C8 C7 C15 C16 0.6(8)
N3 C7 C15 C16 179.8(4)
C8 C7 C15 C14 -179.1(5)
N3 C7 C15 C14 0.1(7)
C13 C14 C15 C7 -179.0(5)
C13 C14 C15 C16 1.2(8)
C12 C11 C16 C10 178.2(7)
C12 C11 C16 C15 -0.8(10)
C9 C10 C16 C11 -179.0(6)
C9 C10 C16 C15 -0.1(8)
C7 C15 C16 C11 178.8(5)
C14 C15 C16 C11 -1.5(7)
C7 C15 C16 C10 -0.1(8)
C14 C15 C16 C10 179.6(5)
C21 N4 C17 C18 0.2(8)
Zn N4 C17 C18 178.5(4)
N4 C17 C18 C19 0.1(8)
N4 C17 C18 N5 180.0(5)
C22 N5 C18 C17 166.3(5)
C22 N5 C18 C19 -13.9(8)
C17 C18 C19 C20 -1.1(9)
N5 C18 C19 C20 179.0(6)
C18 C19 C20 C21 1.8(11)
C17 N4 C21 C20 0.5(10)
Zn N4 C21 C20 -177.9(6)
C19 C20 C21 N4 -1.5(12)
C23 N6 C22 O2 1.4(9)
C23 N6 C22 N5 -179.9(4)
C18 N5 C22 O2 5.1(8)
C18 N5 C22 N6 -173.7(5)
C22 N6 C23 C24 28.8(8)
C22 N6 C23 C31 -152.8(5)
N6 C23 C24 C25 -179.1(5)
C31 C23 C24 C25 2.6(8)
C23 C24 C25 C26 -1.5(9)
C24 C25 C26 C32 -0.1(9)
C32 C27 C28 C29 1.3(14)
C27 C28 C29 C30 -0.9(14)
C28 C29 C30 C31 0.2(12)
C29 C30 C31 C32 0.0(10)
C29 C30 C31 C23 179.8(7)
C24 C23 C31 C30 178.2(5)
N6 C23 C31 C30 -0.2(8)
C24 C23 C31 C32 -2.1(8)
N6 C23 C31 C32 179.5(5)
C25 C26 C32 C27 -179.5(6)
C25 C26 C32 C31 0.5(9)
C28 C27 C32 C26 179.0(7)
C28 C27 C32 C31 -1.1(11)
C30 C31 C32 C26 -179.7(5)
C23 C31 C32 C26 0.6(8)
C30 C31 C32 C27 0.4(9)
C23 C31 C32 C27 -179.4(6)
